data_7011461
loop_
_publ_author_name
'Stefanus Otto'
'Lars I. Elding'

_publ_section_title
;
 Low temperature kinetic study of very fast substitution reactions at
 platinum(II) trans to olefins
;
_journal_issue 11
_journal_name_full 'J. Chem. Soc., Dalton Trans.'
_journal_page_first 2354
_journal_page_last 2360
_journal_paper_doi 10.1039/b200197g
_journal_year 2002
_chemical_formula_moiety 'C21 H48 Cl3 N Pt Si'
_chemical_formula_sum 'C21 H48 Cl3 N Pt Si'
_chemical_formula_weight 644.13
_chemical_name_systematic
; 
Tetrabutylammoniumtrichloro(vinyltrimethylsilyl)platinum(II) 
;
_space_group_IT_number 2
_symmetry_cell_setting triclinic
_symmetry_space_group_name_Hall '-P 1'
_symmetry_space_group_name_H-M 'P -1'
_atom_sites_solution_hydrogens geom
_atom_sites_solution_primary direct
_atom_sites_solution_secondary difmap
_audit_creation_method SHELXL-97
_cell_angle_alpha 99.16(3)
_cell_angle_beta 104.48(3)
_cell_angle_gamma 109.64(3)
_cell_formula_units_Z 2
_cell_length_a 9.0980(18)
_cell_length_b 13.448(3)
_cell_length_c 13.449(3)
_cell_measurement_reflns_used 3606
_cell_measurement_temperature 293(2)
_cell_measurement_theta_max 25.60
_cell_measurement_theta_min 2.41
_cell_volume 1446.2(7)
_computing_cell_refinement 'SAINT (Siemens, 1995)'
_computing_data_collection 'SMART (Siemens, 1995)'
_computing_data_reduction 'SAINT (Siemens, 1995)'
_computing_molecular_graphics 'DIAMOND (Brandenburg, 1999)'
_computing_publication_material 'SHELXL-97 (Sheldrick, 1997b)'
_computing_structure_refinement 'SHELXL-97 (Sheldrick, 1997b)'
_computing_structure_solution 'SHELXS-97 (Sheldrick, 1997a)'
_diffrn_ambient_temperature 293(2)
_diffrn_measured_fraction_theta_full 0.996
_diffrn_measured_fraction_theta_max 0.996
_diffrn_measurement_device_type 'Siemens SMART CCD'
_diffrn_measurement_method '\w scans'
_diffrn_radiation_monochromator graphite
_diffrn_radiation_source 'fine-focus sealed tube'
_diffrn_radiation_type MoK\a
_diffrn_radiation_wavelength 0.71073
_diffrn_reflns_av_R_equivalents 0.0479
_diffrn_reflns_av_sigmaI/netI 0.0668
_diffrn_reflns_limit_h_max 11
_diffrn_reflns_limit_h_min -11
_diffrn_reflns_limit_k_max 17
_diffrn_reflns_limit_k_min -17
_diffrn_reflns_limit_l_max 17
_diffrn_reflns_limit_l_min -17
_diffrn_reflns_number 10481
_diffrn_reflns_theta_full 27.48
_diffrn_reflns_theta_max 27.48
_diffrn_reflns_theta_min 2.41
_diffrn_standards_decay_% 0
_diffrn_standards_number 'First 50 frames repeated after data collection.'
_exptl_absorpt_coefficient_mu 5.177
_exptl_absorpt_correction_T_max 0.422
_exptl_absorpt_correction_T_min 0.150
_exptl_absorpt_correction_type empirical
_exptl_absorpt_process_details 'SADABS (Sheldrick, 1996)'
_exptl_crystal_colour Yellow
_exptl_crystal_density_diffrn 1.479
_exptl_crystal_density_method 'not measured'
_exptl_crystal_description Rectangle
_exptl_crystal_F_000 648
_exptl_crystal_size_max 0.24
_exptl_crystal_size_mid 0.13
_exptl_crystal_size_min 0.03
_refine_diff_density_max 2.701
_refine_diff_density_min -2.304
_refine_diff_density_rms 0.175
_refine_ls_extinction_method none
_refine_ls_goodness_of_fit_ref 0.977
_refine_ls_hydrogen_treatment constr
_refine_ls_matrix_type full
_refine_ls_number_parameters 252
_refine_ls_number_reflns 6628
_refine_ls_number_restraints 0
_refine_ls_restrained_S_all 0.977
_refine_ls_R_factor_all 0.0784
_refine_ls_R_factor_gt 0.0562
_refine_ls_shift/su_max 0.032
_refine_ls_shift/su_mean 0.001
_refine_ls_structure_factor_coef Fsqd
_refine_ls_weighting_details 'calc w=1/[\s^2^(Fo^2^)+(0.0864P)^2^] where P=(Fo^2^+2Fc^2^)/3'
_refine_ls_weighting_scheme calc
_refine_ls_wR_factor_gt 0.1350
_refine_ls_wR_factor_ref 0.1440
_reflns_number_gt 4873
_reflns_number_total 6628
_reflns_threshold_expression >2sigma(I)
_cod_data_source_file b200197g.txt
_cod_data_source_block Bu4N[PtCl3(CH2CHSiMe3)]
_cod_depositor_comments
;
The following automatic conversions were performed:
'_symmetry_cell_setting' value 'Triclinic' changed to 'triclinic'
according to '/home/saulius/struct/CIF-dictionaries/cif_core.dic'
dictionary named 'cif_core.dic' version 2.4.1 from
2010-06-29.

'_exptl_absorpt_correction_type' value 'Empirical' changed to
'empirical' according to
'/home/saulius/struct/CIF-dictionaries/cif_core.dic' dictionary named
'cif_core.dic' version 2.4.1 from 2010-06-29.

Automatic conversion script
Id: cif_fix_enum 1527 2010-12-29 10:47:43Z saulius 
;
_cod_original_cell_volume 1446.2(5)
_cod_original_sg_symbol_H-M P-1
_cod_database_code 7011461

loop_
_symmetry_equiv_pos_as_xyz
'x, y, z'
'-x, -y, -z'

loop_
_atom_site_label
_atom_site_type_symbol
_atom_site_fract_x
_atom_site_fract_y
_atom_site_fract_z
_atom_site_U_iso_or_equiv
_atom_site_adp_type
_atom_site_occupancy
_atom_site_symmetry_multiplicity
_atom_site_calc_flag
_atom_site_refinement_flags
_atom_site_disorder_assembly
_atom_site_disorder_group
Pt Pt 0.14417(3) 0.33173(2) 0.20967(2) 0.04831(13) Uani 1 1 d . . .
Cl1 Cl 0.2149(3) 0.51874(18) 0.2407(2) 0.0711(6) Uani 1 1 d . . .
Cl2 Cl 0.0620(4) 0.3360(2) 0.35694(19) 0.0874(8) Uani 1 1 d . . .
Cl3 Cl 0.2316(3) 0.3322(2) 0.0638(2) 0.0798(7) Uani 1 1 d . . .
Si Si -0.1702(4) 0.0785(2) 0.1811(2) 0.0791(8) Uani 1 1 d . . .
C1 C 0.1851(13) 0.1880(7) 0.2195(9) 0.079(3) Uani 1 1 d . . .
C2 C 0.0192(11) 0.1557(7) 0.1501(7) 0.063(2) Uani 1 1 d . . .
C3 C -0.2574(17) -0.0564(9) 0.0826(12) 0.129(6) Uani 1 1 d . . .
H3A H -0.3146 -0.0509 0.0145 0.099(5) Uiso 1 1 calc R . .
H3B H -0.3331 -0.1093 0.1054 0.099(5) Uiso 1 1 calc R . .
H3C H -0.1698 -0.0790 0.0765 0.099(5) Uiso 1 1 calc R . .
C4 C -0.3261(15) 0.1427(11) 0.1613(12) 0.107(4) Uani 1 1 d . . .
H4A H -0.3485 0.1547 0.0916 0.099(5) Uiso 1 1 calc R . .
H4B H -0.2831 0.2115 0.2142 0.099(5) Uiso 1 1 calc R . .
H4C H -0.4263 0.0947 0.1682 0.099(5) Uiso 1 1 calc R . .
C5 C -0.1226(18) 0.0535(10) 0.3158(11) 0.125(5) Uani 1 1 d . . .
H5A H -0.1812 0.0814 0.3554 0.099(5) Uiso 1 1 calc R . .
H5B H -0.0061 0.0900 0.3528 0.099(5) Uiso 1 1 calc R . .
H5C H -0.1561 -0.0238 0.3083 0.099(5) Uiso 1 1 calc R . .
N N 0.7670(7) 0.5980(5) 0.2740(5) 0.0445(13) Uani 1 1 d . . .
C11 C 0.7636(10) 0.5279(6) 0.3525(6) 0.0494(17) Uani 1 1 d . . .
H11A H 0.8346 0.4891 0.3448 0.099(5) Uiso 1 1 calc R . .
H11B H 0.8109 0.5762 0.4241 0.099(5) Uiso 1 1 calc R . .
C12 C 0.5960(11) 0.4448(8) 0.3416(7) 0.067(2) Uani 1 1 d . . .
H12A H 0.5179 0.4798 0.3353 0.099(5) Uiso 1 1 calc R . .
H12B H 0.5579 0.3865 0.2770 0.099(5) Uiso 1 1 calc R . .
C13 C 0.6001(13) 0.3965(9) 0.4353(8) 0.074(3) Uani 1 1 d . . .
H13A H 0.6363 0.4556 0.4990 0.099(5) Uiso 1 1 calc R . .
H13B H 0.4882 0.3482 0.4261 0.099(5) Uiso 1 1 calc R . .
C14 C 0.704(2) 0.3360(13) 0.4529(13) 0.135(6) Uani 1 1 d . . .
H14A H 0.6598 0.2705 0.3955 0.099(5) Uiso 1 1 calc R . .
H14B H 0.7083 0.3168 0.5190 0.099(5) Uiso 1 1 calc R . .
H14C H 0.8135 0.3803 0.4558 0.099(5) Uiso 1 1 calc R . .
C21 C 0.6638(9) 0.6644(6) 0.2852(6) 0.0512(17) Uani 1 1 d . . .
H21A H 0.5510 0.6137 0.2701 0.099(5) Uiso 1 1 calc R . .
H21B H 0.6635 0.7038 0.2306 0.099(5) Uiso 1 1 calc R . .
C22 C 0.7153(11) 0.7468(7) 0.3920(6) 0.059(2) Uani 1 1 d . . .
H22A H 0.7168 0.7096 0.4481 0.099(5) Uiso 1 1 calc R . .
H22B H 0.8257 0.8012 0.4072 0.099(5) Uiso 1 1 calc R . .
C23 C 0.5968(13) 0.8018(8) 0.3889(7) 0.067(2) Uani 1 1 d . . .
H23A H 0.4883 0.7469 0.3774 0.099(5) Uiso 1 1 calc R . .
H23B H 0.5895 0.8331 0.3285 0.099(5) Uiso 1 1 calc R . .
C24 C 0.6426(15) 0.8907(8) 0.4881(8) 0.083(3) Uani 1 1 d . . .
H24A H 0.6653 0.8633 0.5494 0.099(5) Uiso 1 1 calc R . .
H24B H 0.5527 0.9135 0.4853 0.099(5) Uiso 1 1 calc R . .
H24C H 0.7389 0.9519 0.4928 0.099(5) Uiso 1 1 calc R . .
C31 C 0.6928(9) 0.5269(6) 0.1584(5) 0.0474(16) Uani 1 1 d . . .
H31A H 0.5791 0.4802 0.1469 0.099(5) Uiso 1 1 calc R . .
H31B H 0.6907 0.5750 0.1119 0.099(5) Uiso 1 1 calc R . .
C32 C 0.7743(11) 0.4572(7) 0.1244(6) 0.061(2) Uani 1 1 d . . .
H32A H 0.7834 0.4106 0.1718 0.099(5) Uiso 1 1 calc R . .
H32B H 0.8847 0.5023 0.1274 0.099(5) Uiso 1 1 calc R . .
C33 C 0.6734(13) 0.3866(8) 0.0104(7) 0.071(2) Uani 1 1 d . . .
H33A H 0.5669 0.3376 0.0101 0.099(5) Uiso 1 1 calc R . .
H33B H 0.6538 0.4340 -0.0341 0.099(5) Uiso 1 1 calc R . .
C34 C 0.7513(17) 0.3210(9) -0.0370(8) 0.096(4) Uani 1 1 d . . .
H34A H 0.8551 0.3688 -0.0397 0.099(5) Uiso 1 1 calc R . .
H34B H 0.6803 0.2788 -0.1079 0.099(5) Uiso 1 1 calc R . .
H34C H 0.7694 0.2726 0.0055 0.099(5) Uiso 1 1 calc R . .
C41 C 0.9482(9) 0.6705(6) 0.3004(6) 0.0511(18) Uani 1 1 d . . .
H41A H 0.9918 0.7095 0.3754 0.099(5) Uiso 1 1 calc R . .
H41B H 1.0073 0.6239 0.2895 0.099(5) Uiso 1 1 calc R . .
C42 C 0.9840(11) 0.7531(7) 0.2367(7) 0.061(2) Uani 1 1 d . . .
H42A H 0.9233 0.7993 0.2447 0.099(5) Uiso 1 1 calc R . .
H42B H 0.9489 0.7156 0.1618 0.099(5) Uiso 1 1 calc R . .
C43 C 1.1695(12) 0.8236(8) 0.2763(8) 0.075(3) Uani 1 1 d . . .
H43A H 1.2037 0.8586 0.3518 0.099(5) Uiso 1 1 calc R . .
H43B H 1.2286 0.7766 0.2673 0.099(5) Uiso 1 1 calc R . .
C44 C 1.2161(15) 0.9101(9) 0.2188(11) 0.100(4) Uani 1 1 d . . .
H44A H 1.2284 0.8790 0.1536 0.099(5) Uiso 1 1 calc R . .
H44B H 1.3184 0.9687 0.2630 0.099(5) Uiso 1 1 calc R . .
H44C H 1.1311 0.9381 0.2031 0.099(5) Uiso 1 1 calc R . .

loop_
_atom_site_aniso_label
_atom_site_aniso_U_11
_atom_site_aniso_U_22
_atom_site_aniso_U_33
_atom_site_aniso_U_23
_atom_site_aniso_U_13
_atom_site_aniso_U_12
Pt 0.04031(17) 0.05467(19) 0.03802(17) 0.01158(12) 0.00500(12) 0.01033(12)
Cl1 0.0545(12) 0.0585(12) 0.0918(17) 0.0181(11) 0.0148(12) 0.0196(10)
Cl2 0.0917(19) 0.0885(16) 0.0508(12) 0.0026(11) 0.0298(13) 0.0005(14)
Cl3 0.0782(16) 0.0942(17) 0.0581(13) 0.0199(11) 0.0310(12) 0.0169(13)
Si 0.0638(16) 0.0614(15) 0.0824(18) 0.0244(13) 0.0063(14) -0.0007(12)
C1 0.077(7) 0.055(5) 0.094(7) 0.026(5) 0.011(6) 0.023(5)
C2 0.062(5) 0.051(4) 0.061(5) 0.006(4) 0.014(4) 0.013(4)
C3 0.091(9) 0.077(8) 0.144(13) 0.009(8) -0.015(9) -0.008(7)
C4 0.070(7) 0.112(9) 0.125(11) 0.043(8) 0.020(7) 0.021(7)
C5 0.110(10) 0.106(9) 0.136(12) 0.074(9) 0.037(9) 0.000(8)
N 0.040(3) 0.056(3) 0.038(3) 0.017(3) 0.009(2) 0.020(3)
C11 0.052(4) 0.058(4) 0.037(4) 0.014(3) 0.005(3) 0.027(4)
C12 0.059(5) 0.067(5) 0.063(5) 0.028(4) 0.010(4) 0.014(4)
C13 0.066(6) 0.089(7) 0.068(6) 0.029(5) 0.027(5) 0.026(5)
C14 0.155(14) 0.187(15) 0.183(15) 0.145(14) 0.119(13) 0.123(13)
C21 0.040(4) 0.062(4) 0.048(4) 0.014(3) 0.008(3) 0.020(3)
C22 0.062(5) 0.070(5) 0.044(4) 0.010(4) 0.015(4) 0.028(4)
C23 0.077(6) 0.075(6) 0.057(5) 0.014(4) 0.022(5) 0.041(5)
C24 0.107(9) 0.080(7) 0.074(7) 0.011(5) 0.032(6) 0.053(7)
C31 0.042(4) 0.055(4) 0.032(3) 0.006(3) 0.001(3) 0.012(3)
C32 0.057(5) 0.071(5) 0.050(4) 0.011(4) 0.010(4) 0.026(4)
C33 0.082(7) 0.070(6) 0.050(5) 0.007(4) 0.011(5) 0.028(5)
C34 0.141(12) 0.093(8) 0.057(6) 0.007(5) 0.032(7) 0.056(8)
C41 0.044(4) 0.057(4) 0.048(4) 0.010(3) 0.010(3) 0.021(4)
C42 0.061(5) 0.061(5) 0.059(5) 0.015(4) 0.018(4) 0.022(4)
C43 0.061(6) 0.072(6) 0.077(6) 0.014(5) 0.018(5) 0.014(5)
C44 0.080(8) 0.074(7) 0.143(12) 0.029(7) 0.051(8) 0.016(6)

loop_
_atom_type_symbol
_atom_type_description
_atom_type_scat_dispersion_real
_atom_type_scat_dispersion_imag
_atom_type_scat_source
C C 0.0033 0.0016 'International Tables Vol C Tables 4.2.6.8 and 6.1.1.4'
H H 0.0000 0.0000 'International Tables Vol C Tables 4.2.6.8 and 6.1.1.4'
N N 0.0061 0.0033 'International Tables Vol C Tables 4.2.6.8 and 6.1.1.4'
Si Si 0.0817 0.0704 'International Tables Vol C Tables 4.2.6.8 and 6.1.1.4'
Cl Cl 0.1484 0.1585 'International Tables Vol C Tables 4.2.6.8 and 6.1.1.4'
Pt Pt -1.7033 8.3905 'International Tables Vol C Tables 4.2.6.8 and 6.1.1.4'

loop_
_geom_angle_atom_site_label_1
_geom_angle_atom_site_label_2
_geom_angle_atom_site_label_3
_geom_angle
_geom_angle_site_symmetry_1
_geom_angle_site_symmetry_3
_geom_angle_publ_flag
C1 Pt C2 39.3(4) . . ?
C1 Pt Cl2 92.0(3) . . ?
C2 Pt Cl2 93.2(3) . . ?
C1 Pt Cl3 88.9(3) . . ?
C2 Pt Cl3 88.2(3) . . ?
Cl2 Pt Cl3 178.49(9) . . ?
C1 Pt Cl1 155.9(3) . . ?
C2 Pt Cl1 164.6(3) . . ?
Cl2 Pt Cl1 89.24(10) . . ?
Cl3 Pt Cl1 89.43(10) . . ?
C3 Si C5 106.9(6) . . ?
C3 Si C2 103.1(6) . . ?
C5 Si C2 113.1(5) . . ?
C3 Si C4 109.1(7) . . ?
C5 Si C4 111.1(7) . . ?
C2 Si C4 113.0(5) . . ?
C2 C1 Pt 72.4(5) . . ?
C1 C2 Si 124.2(7) . . ?
C1 C2 Pt 68.2(5) . . ?
Si C2 Pt 121.4(5) . . ?
C21 N C41 112.1(5) . . ?
C21 N C11 110.9(6) . . ?
C41 N C11 105.2(5) . . ?
C21 N C31 106.2(5) . . ?
C41 N C31 111.4(6) . . ?
C11 N C31 111.3(6) . . ?
C12 C11 N 116.2(6) . . ?
C13 C12 C11 112.1(7) . . ?
C14 C13 C12 116.5(9) . . ?
N C21 C22 117.4(6) . . ?
C23 C22 C21 109.8(7) . . ?
C22 C23 C24 114.3(8) . . ?
C32 C31 N 117.7(6) . . ?
C31 C32 C33 109.3(7) . . ?
C34 C33 C32 114.5(9) . . ?
C42 C41 N 115.5(6) . . ?
C41 C42 C43 109.4(7) . . ?
C44 C43 C42 113.1(9) . . ?

loop_
_geom_bond_atom_site_label_1
_geom_bond_atom_site_label_2
_geom_bond_distance
_geom_bond_site_symmetry_2
_geom_bond_publ_flag
Pt C1 2.105(9) . ?
Pt C2 2.161(8) . ?
Pt Cl2 2.285(2) . ?
Pt Cl3 2.294(2) . ?
Pt Cl1 2.314(2) . ?
Si C3 1.849(13) . ?
Si C5 1.866(12) . ?
Si C2 1.874(10) . ?
Si C4 1.880(13) . ?
C1 C2 1.437(13) . ?
N C21 1.514(9) . ?
N C41 1.520(10) . ?
N C11 1.523(9) . ?
N C31 1.535(9) . ?
C11 C12 1.512(11) . ?
C12 C13 1.504(12) . ?
C13 C14 1.443(15) . ?
C21 C22 1.523(11) . ?
C22 C23 1.494(12) . ?
C23 C24 1.504(12) . ?
C31 C32 1.462(11) . ?
C32 C33 1.531(12) . ?
C33 C34 1.467(14) . ?
C41 C42 1.507(11) . ?
C42 C43 1.531(12) . ?
C43 C44 1.500(15) . ?
